data_4038155
loop_
_publ_author_name
'Taimoory, S. Maryamdokht'
'Twum, Kwaku'
'Dashti, Mohadeseh'
'Pan, FangFang'
'Lahtinen, Manu'
'Rissanen, Kari'
'Puttreddy, Rakesh'
'Trant, John F.'
'Beyeh, Ngong Kodiah'

_publ_section_title
;
 Bringing a Molecular Plus One: Synergistic Binding Creates Guest-Mediated
 Three Component Complexes.
;
_journal_name_full 'The Journal of organic chemistry'
_journal_paper_doi 10.1021/acs.joc.0c00220
_journal_year 2020
_chemical_formula_moiety '2(C40 H48 O8), 2(C4 H5 O2), C4 H6 O2, H2 O, 2(C5 H6 N)'
_chemical_formula_sum 'C102 H126 N2 O23'
_chemical_formula_weight 1748.04
_space_group_crystal_system triclinic
_space_group_IT_number 2
_space_group_name_Hall '-P 1'
_space_group_name_H-M_alt 'P -1'
_atom_sites_solution_hydrogens mixed
_audit_creation_date 2019-07-06
_audit_creation_method
;
Olex2 1.2
(compiled May 18 2018 14:05:52 for OlexSys, GUI svn.r5506)
;
_cell_angle_alpha 77.760(9)
_cell_angle_beta 75.988(9)
_cell_angle_gamma 73.191(9)
_cell_formula_units_Z 1
_cell_length_a 12.5897(13)
_cell_length_b 12.7023(13)
_cell_length_c 15.9641(15)
_cell_measurement_reflns_used 4901
_cell_measurement_temperature 120.01(10)
_cell_measurement_theta_max 73.0710
_cell_measurement_theta_min 2.8620
_cell_volume 2343.3(4)
_computing_cell_refinement 'CrysAlisPro 1.171.39.43c (Rigaku OD, 2018)'
_computing_data_collection 'CrysAlisPro 1.171.39.43c (Rigaku OD, 2018)'
_computing_data_reduction 'CrysAlisPro 1.171.39.43c (Rigaku OD, 2018)'
_computing_molecular_graphics 'Olex2 (Dolomanov et al., 2009)'
_computing_publication_material 'Olex2 (Dolomanov et al., 2009)'
_computing_structure_refinement 'ShelXL (Sheldrick, 2015)'
_computing_structure_solution 'SHELXT 2014/5 (Sheldrick, 2014)'
_diffrn_ambient_environment N~2~
_diffrn_ambient_temperature 120.01(10)
_diffrn_detector 'CCD plate'
_diffrn_detector_area_resol_mean 5.1977
_diffrn_detector_type Atlas
_diffrn_measured_fraction_theta_full 0.988
_diffrn_measured_fraction_theta_max 0.952
_diffrn_measurement_details
;
List of Runs (angles in degrees, time in seconds):

  # Type    Start    End  Width  t~exp~   \w     \q     \k     \f   Frames
--------------------------------------------------------------------------
  1  \w    -64.00  26.00   2.00   15.00    --  -41.90  37.00 120.00   45
  2  \w    -74.00  22.00   2.00   15.00    --  -41.90  77.00-150.00   48
  3  \w   -112.00 -18.00   2.00   15.00    --  -41.90 -37.00 -60.00   47
  4  \w     36.00 108.00   2.00   60.00    --  105.08 -45.00-120.00   36
  5  \w     87.00 177.00   2.00   60.00    --  105.08  30.00 150.00   45
  6  \w     34.00 108.00   2.00   60.00    --  105.08 -94.00 -90.00   37
  7  \w     35.00 137.00   2.00   60.00    --  105.08 -77.00   0.00   51
  8  \w     80.00 172.00   2.00   60.00    --  105.08  45.00  90.00   46
  9  \w     34.00 120.00   2.00   60.00    --  105.08-125.00-150.00   43
 10  \w     87.00 175.00   2.00   60.00    --  105.08  61.00  30.00   44
 11  \w     98.00 172.00   2.00   60.00    --  105.08 125.00 -30.00   37
;
_diffrn_measurement_device 'four-circle diffractometer'
_diffrn_measurement_device_type 'SuperNova, Dual, Cu at home/near, Atlas'
_diffrn_measurement_method '\w scans'
_diffrn_orient_matrix_type 'CrysAlisPro convention (1999,Acta A55,543-557)'
_diffrn_orient_matrix_UB_11 0.0508156000
_diffrn_orient_matrix_UB_12 0.0118097000
_diffrn_orient_matrix_UB_13 -0.0985125000
_diffrn_orient_matrix_UB_21 0.0953211000
_diffrn_orient_matrix_UB_22 -0.1053470000
_diffrn_orient_matrix_UB_23 0.0163025000
_diffrn_orient_matrix_UB_31 -0.0728420000
_diffrn_orient_matrix_UB_32 -0.0720993000
_diffrn_orient_matrix_UB_33 -0.0125979000
_diffrn_radiation_monochromator mirror
_diffrn_radiation_probe x-ray
_diffrn_radiation_type CuK\a
_diffrn_radiation_wavelength 1.54184
_diffrn_reflns_av_R_equivalents 0.0310
_diffrn_reflns_av_unetI/netI 0.0482
_diffrn_reflns_Laue_measured_fraction_full 0.988
_diffrn_reflns_Laue_measured_fraction_max 0.952
_diffrn_reflns_limit_h_max 8
_diffrn_reflns_limit_h_min -15
_diffrn_reflns_limit_k_max 14
_diffrn_reflns_limit_k_min -15
_diffrn_reflns_limit_l_max 19
_diffrn_reflns_limit_l_min -19
_diffrn_reflns_number 14376
_diffrn_reflns_point_group_measured_fraction_full 0.988
_diffrn_reflns_point_group_measured_fraction_max 0.952
_diffrn_reflns_theta_full 67.684
_diffrn_reflns_theta_max 73.520
_diffrn_reflns_theta_min 2.887
_diffrn_source 'micro-focus sealed X-ray tube'
_diffrn_source_type 'SuperNova (Cu) X-ray Source'
_exptl_absorpt_coefficient_mu 0.708
_exptl_absorpt_correction_T_max 1.00000
_exptl_absorpt_correction_T_min 0.96198
_exptl_absorpt_correction_type gaussian
_exptl_absorpt_process_details
;
CrysAlisPro 1.171.39.43c (Rigaku Oxford Diffraction, 2018)
Empirical absorption correction using spherical harmonics,
 implemented in SCALE3 ABSPACK scaling algorithm.
;
_exptl_crystal_colour orange
_exptl_crystal_colour_primary orange
_exptl_crystal_density_diffrn 1.239
_exptl_crystal_description plate
_exptl_crystal_F_000 936
_exptl_crystal_size_max 0.142
_exptl_crystal_size_mid 0.108
_exptl_crystal_size_min 0.04
_refine_diff_density_max 0.430
_refine_diff_density_min -0.373
_refine_diff_density_rms 0.050
_refine_ls_extinction_method none
_refine_ls_goodness_of_fit_ref 1.029
_refine_ls_hydrogen_treatment constr
_refine_ls_matrix_type full
_refine_ls_number_parameters 624
_refine_ls_number_reflns 8986
_refine_ls_number_restraints 9
_refine_ls_restrained_S_all 1.031
_refine_ls_R_factor_all 0.0645
_refine_ls_R_factor_gt 0.0494
_refine_ls_shift/su_max 0.000
_refine_ls_shift/su_mean 0.000
_refine_ls_structure_factor_coef Fsqd
_refine_ls_weighting_details 'w=1/[\s^2^(Fo^2^)+(0.0601P)^2^+0.8957P] where P=(Fo^2^+2Fc^2^)/3'
_refine_ls_weighting_scheme calc
_refine_ls_wR_factor_gt 0.1249
_refine_ls_wR_factor_ref 0.1353
_reflns_Friedel_coverage 0.000
_reflns_number_gt 7061
_reflns_number_total 8986
_reflns_threshold_expression 'I > 2\s(I)'
_cod_data_source_file jo0c00220_si_002.cif
_cod_data_source_block ABC7
_cod_database_code 4038155
_shelx_shelxl_version_number 2018/3
_chemical_oxdiff_formula 'C22 H11 O2'
_shelx_space_group_comment
;
The symmetry employed for this shelxl refinement is uniquely defined
by the following loop, which should always be used as a source of
symmetry information in preference to the above space-group names.
They are only intended as comments.
;
_shelx_estimated_absorpt_t_max 0.972
_shelx_estimated_absorpt_t_min 0.906
_reflns_odcompleteness_completeness 99.02
_reflns_odcompleteness_iscentric 1
_reflns_odcompleteness_theta 66.49
_olex2_refinement_description
;
1. Fixed Uiso
 At 1.2 times of:
  All C(H) groups, All C(H,H) groups, All N(H) groups
 At 1.5 times of:
  All C(H,H,H) groups, All O(H) groups, All O(H,H) groups
2. Restrained distances
 O12-C44 = O11-C44
 1.2 with sigma of 0.02
 H12-O10_$1
 1.7 with sigma of 0.04
3. Uiso/Uaniso restraints and constraints
Uanis(O11) \\sim Ueq: with sigma of 0.002 and sigma for terminal atoms of 0.004
4. Others
 Fixed Sof: O11(0.5) O12(0.5) H12(0.5) O13(0.5) H13A(0.5) H13B(0.5) C41(0.5)
 H41A(0.5) H41B(0.5) C42(0.5) H42A(0.5) H42B(0.5) C43(0.5) H43(0.5) C44(0.5)
5.a Riding coordinates:
 N1(H1A)
5.b Free rotating group:
 O13(H13A,H13B)
5.c Ternary CH refined with riding coordinates:
 C7(H7A), C14(H14), C21(H21), C28(H28), C43(H43), C47(H47)
5.d Secondary CH2 refined with riding coordinates:
 C29(H29A,H29B), C31(H31A,H31B), C33(H33A,H33B), C35(H35A,H35B), C41(H41A,
 H41B), C42(H42A,H42B), C45(H45A,H45B), C46(H46A,H46B)
5.e Aromatic/amide H refined with riding coordinates:
 C4(H4A), C9(H9), C16(H16), C27(H27), C49(H49), C50(H50), C51(H51), C52(H52),
 C53(H53)
5.f Idealised Me refined as rotating group:
 C30(H30A,H30B,H30C), C32(H32A,H32B,H32C), C34(H34A,H34B,H34C), C36(H36A,H36B,
 H36C), C37(H37A,H37B,H37C), C38(H38A,H38B,H38C), C39(H39A,H39B,H39C), C40(H40A,
 H40B,H40C)
5.g Idealised tetrahedral OH refined as rotating group:
 O1(H1), O2(H2), O3(H3), O4(H4), O5(H5), O6(H6), O7(H7), O8(H8), O12(H12)
;
_olex2_submission_special_instructions 'No special instructions were received'
_oxdiff_exptl_absorpt_empirical_details
;
Empirical correction (ABSPACK) includes:
- Absorption correction using spherical harmonics
- Frame scaling
;
_oxdiff_exptl_absorpt_empirical_full_max 1.073
_oxdiff_exptl_absorpt_empirical_full_min 0.922

loop_
_space_group_symop_operation_xyz
'x, y, z'
'-x, -y, -z'

loop_
_atom_site_label
_atom_site_type_symbol
_atom_site_fract_x
_atom_site_fract_y
_atom_site_fract_z
_atom_site_U_iso_or_equiv
_atom_site_adp_type
_atom_site_occupancy
_atom_site_site_symmetry_order
_atom_site_calc_flag
_atom_site_refinement_flags_posn
_atom_site_refinement_flags_adp
_atom_site_refinement_flags_occupancy
_atom_site_disorder_assembly
_atom_site_disorder_group
O1 O 0.48790(11) 0.02354(11) 0.78333(9) 0.0242(3) Uani 1 1 d . . . . .
H1 H 0.504829 -0.025067 0.752407 0.036 Uiso 1 1 calc GR . . . .
O2 O 0.87556(11) -0.12682(12) 0.80572(11) 0.0300(3) Uani 1 1 d . . . . .
H2 H 0.928962 -0.104149 0.808931 0.045 Uiso 1 1 calc GR . . . .
O3 O 1.05840(11) -0.04457(11) 0.79377(9) 0.0245(3) Uani 1 1 d . . . . .
H3 H 1.122337 -0.064614 0.765327 0.037 Uiso 1 1 calc GR . . . .
O4 O 1.14050(11) 0.31517(11) 0.70381(9) 0.0228(3) Uani 1 1 d . . . . .
H4 H 1.206890 0.286023 0.707100 0.034 Uiso 1 1 calc GR . . . .
O5 O 1.00926(11) 0.52186(12) 0.63996(9) 0.0255(3) Uani 1 1 d . . . . .
H5 H 1.047965 0.467700 0.666479 0.038 Uiso 1 1 calc GR . . . .
O6 O 0.62911(12) 0.67809(12) 0.61164(10) 0.0308(3) Uani 1 1 d . . . . .
H6 H 0.578434 0.648120 0.614630 0.046 Uiso 1 1 calc GR . . . .
O7 O 0.46374(11) 0.57810(11) 0.62929(8) 0.0233(3) Uani 1 1 d . . . . .
H7 H 0.401762 0.623006 0.634439 0.035 Uiso 1 1 calc GR . . . .
O8 O 0.36693(11) 0.23148(11) 0.72433(9) 0.0225(3) Uani 1 1 d . . . . .
H8 H 0.399407 0.168917 0.744835 0.034 Uiso 1 1 calc GR . . . .
O9 O 0.25261(16) 0.68478(17) 0.65280(11) 0.0519(5) Uani 1 1 d . . . . .
O10 O 0.24838(15) 0.82563(15) 0.71707(14) 0.0527(5) Uani 1 1 d D . . . .
O11 O 0.4645(5) -0.0879(4) 0.6693(3) 0.0316(11) Uani 0.5 1 d D U P A -1
O12 O 0.3872(3) -0.1306(3) 0.5730(2) 0.0381(7) Uani 0.5 1 d D . P A -1
H12 H 0.339675 -0.143079 0.616468 0.057 Uiso 0.5 1 calc DGR . P A -1
O13 O 0.4635(5) 0.8731(4) 0.6958(4) 0.0368(11) Uani 0.5 1 d . . P B 2
H13A H 0.399918 0.856997 0.709514 0.055 Uiso 0.5 1 d G . P B 2
H13B H 0.514309 0.818870 0.676008 0.055 Uiso 0.5 1 d G . P B 2
N1 N 0.76789(16) 0.28531(17) 0.50907(12) 0.0352(4) Uani 1 1 d . . . . .
H1A H 0.758262 0.291587 0.455843 0.042 Uiso 1 1 d R . . . .
C1 C 0.68410(15) -0.05676(15) 0.79618(12) 0.0203(4) Uani 1 1 d . . . . .
C2 C 0.77648(14) -0.04880(14) 0.82725(12) 0.0190(3) Uani 1 1 d . . . . .
C3 C 0.76681(14) 0.03140(14) 0.87833(11) 0.0167(3) Uani 1 1 d . . . . .
C4 C 0.66227(14) 0.10717(14) 0.89494(11) 0.0164(3) Uani 1 1 d . . . . .
H4A H 0.654870 0.162205 0.927717 0.020 Uiso 1 1 calc R . . . .
C5 C 0.56816(14) 0.10461(14) 0.86486(11) 0.0165(3) Uani 1 1 d . . . . .
C6 C 0.58120(15) 0.02225(15) 0.81486(11) 0.0182(3) Uani 1 1 d . . . . .
C7 C 0.45519(14) 0.19009(14) 0.88506(11) 0.0169(3) Uani 1 1 d . . . . .
H7A H 0.396818 0.158344 0.876845 0.020 Uiso 1 1 calc R . . . .
C8 C 0.45402(14) 0.29584(14) 0.81809(11) 0.0162(3) Uani 1 1 d . . . . .
C9 C 0.49596(14) 0.38092(15) 0.82986(11) 0.0172(3) Uani 1 1 d . . . . .
H9 H 0.523800 0.372718 0.880404 0.021 Uiso 1 1 calc R . . . .
C10 C 0.49815(14) 0.47767(14) 0.76947(11) 0.0170(3) Uani 1 1 d . . . . .
C11 C 0.45933(15) 0.48526(15) 0.69293(11) 0.0187(3) Uani 1 1 d . . . . .
C12 C 0.41700(14) 0.40292(15) 0.67689(11) 0.0187(3) Uani 1 1 d . . . . .
C13 C 0.41385(14) 0.30944(15) 0.74110(12) 0.0179(3) Uani 1 1 d . . . . .
C14 C 0.53925(15) 0.57304(14) 0.78512(12) 0.0191(3) Uani 1 1 d . . . . .
H14 H 0.499619 0.640942 0.751834 0.023 Uiso 1 1 calc R . . . .
C15 C 0.66546(15) 0.55990(14) 0.74746(12) 0.0183(3) Uani 1 1 d . . . . .
C16 C 0.74707(15) 0.49753(14) 0.79617(11) 0.0175(3) Uani 1 1 d . . . . .
H16 H 0.722999 0.462936 0.852233 0.021 Uiso 1 1 calc R . . . .
C17 C 0.86253(15) 0.48434(14) 0.76532(11) 0.0177(3) Uani 1 1 d . . . . .
C18 C 0.89675(15) 0.53498(15) 0.67988(12) 0.0198(4) Uani 1 1 d . . . . .
C19 C 0.81842(16) 0.60008(16) 0.62862(12) 0.0231(4) Uani 1 1 d . . . . .
C20 C 0.70340(16) 0.61172(15) 0.66348(12) 0.0210(4) Uani 1 1 d . . . . .
C21 C 0.94836(14) 0.41463(14) 0.82115(11) 0.0174(3) Uani 1 1 d . . . . .
H21 H 1.017952 0.439588 0.797500 0.021 Uiso 1 1 calc R . . . .
C22 C 0.97757(14) 0.29249(15) 0.81173(11) 0.0167(3) Uani 1 1 d . . . . .
C23 C 1.07376(14) 0.24568(15) 0.75358(11) 0.0173(3) Uani 1 1 d . . . . .
C24 C 1.10156(15) 0.13442(15) 0.74281(11) 0.0191(3) Uani 1 1 d . . . . .
C25 C 1.03406(14) 0.06694(15) 0.79710(11) 0.0180(3) Uani 1 1 d . . . . .
C26 C 0.93726(14) 0.10951(15) 0.85731(11) 0.0171(3) Uani 1 1 d . . . . .
C27 C 0.91080(14) 0.22221(15) 0.86159(11) 0.0176(3) Uani 1 1 d . . . . .
H27 H 0.845448 0.252425 0.899476 0.021 Uiso 1 1 calc R . . . .
C28 C 0.86608(14) 0.03380(14) 0.91715(11) 0.0178(3) Uani 1 1 d . . . . .
H28 H 0.915348 -0.041839 0.920978 0.021 Uiso 1 1 calc R . . . .
C29 C 0.82905(15) 0.06175(16) 1.01047(12) 0.0209(4) Uani 1 1 d . . . . .
H29A H 0.895138 0.062184 1.031335 0.025 Uiso 1 1 calc R . . . .
H29B H 0.778888 0.135909 1.009502 0.025 Uiso 1 1 calc R . . . .
C30 C 0.76900(18) -0.02004(19) 1.07368(13) 0.0299(4) Uani 1 1 d . . . . .
H30A H 0.702002 -0.019012 1.054556 0.045 Uiso 1 1 calc GR . . . .
H30B H 0.748626 0.000776 1.130962 0.045 Uiso 1 1 calc GR . . . .
H30C H 0.818454 -0.093566 1.075464 0.045 Uiso 1 1 calc GR . . . .
C31 C 0.42504(15) 0.21050(15) 0.98031(11) 0.0201(4) Uani 1 1 d . . . . .
H31A H 0.432001 0.139430 1.018486 0.024 Uiso 1 1 calc R . . . .
H31B H 0.478785 0.245987 0.989945 0.024 Uiso 1 1 calc R . . . .
C32 C 0.30562(16) 0.28321(17) 1.00465(13) 0.0274(4) Uani 1 1 d . . . . .
H32A H 0.298986 0.354825 0.968705 0.041 Uiso 1 1 calc GR . . . .
H32B H 0.290900 0.292135 1.064951 0.041 Uiso 1 1 calc GR . . . .
H32C H 0.251872 0.248410 0.995601 0.041 Uiso 1 1 calc GR . . . .
C33 C 0.50877(16) 0.59242(16) 0.88046(12) 0.0226(4) Uani 1 1 d . . . . .
H33A H 0.538959 0.523845 0.916811 0.027 Uiso 1 1 calc R . . . .
H33B H 0.544468 0.648111 0.886086 0.027 Uiso 1 1 calc R . . . .
C34 C 0.38178(17) 0.63059(19) 0.91375(14) 0.0321(5) Uani 1 1 d . . . . .
H34A H 0.350741 0.696916 0.876756 0.048 Uiso 1 1 calc GR . . . .
H34B H 0.368020 0.645769 0.972365 0.048 Uiso 1 1 calc GR . . . .
H34C H 0.346600 0.573127 0.913081 0.048 Uiso 1 1 calc GR . . . .
C35 C 0.91373(16) 0.43140(16) 0.91750(12) 0.0216(4) Uani 1 1 d . . . . .
H35A H 0.898407 0.509851 0.921061 0.026 Uiso 1 1 calc R . . . .
H35B H 0.844937 0.407462 0.943778 0.026 Uiso 1 1 calc R . . . .
C36 C 1.00725(18) 0.36516(18) 0.96815(14) 0.0301(4) Uani 1 1 d . . . . .
H36A H 1.078261 0.379343 0.936648 0.045 Uiso 1 1 calc GR . . . .
H36B H 1.011913 0.287136 0.974820 0.045 Uiso 1 1 calc GR . . . .
H36C H 0.990183 0.387482 1.024724 0.045 Uiso 1 1 calc GR . . . .
C37 C 0.69702(17) -0.14937(17) 0.74653(15) 0.0302(4) Uani 1 1 d . . . . .
H37A H 0.633393 -0.181433 0.767970 0.045 Uiso 1 1 calc GR . . . .
H37B H 0.765277 -0.205436 0.754355 0.045 Uiso 1 1 calc GR . . . .
H37C H 0.700640 -0.120351 0.685550 0.045 Uiso 1 1 calc GR . . . .
C38 C 1.20161(16) 0.08834(16) 0.67569(13) 0.0257(4) Uani 1 1 d . . . . .
H38A H 1.220592 0.148097 0.631866 0.039 Uiso 1 1 calc GR . . . .
H38B H 1.183133 0.036745 0.648901 0.039 Uiso 1 1 calc GR . . . .
H38C H 1.264940 0.050760 0.703470 0.039 Uiso 1 1 calc GR . . . .
C39 C 0.85777(19) 0.6536(2) 0.53683(14) 0.0343(5) Uani 1 1 d . . . . .
H39A H 0.887180 0.714608 0.538875 0.051 Uiso 1 1 calc GR . . . .
H39B H 0.795225 0.680487 0.506944 0.051 Uiso 1 1 calc GR . . . .
H39C H 0.915945 0.599709 0.506259 0.051 Uiso 1 1 calc GR . . . .
C40 C 0.37447(18) 0.41511(17) 0.59390(13) 0.0265(4) Uani 1 1 d . . . . .
H40A H 0.384825 0.342778 0.579349 0.040 Uiso 1 1 calc GR . . . .
H40B H 0.415951 0.457545 0.547291 0.040 Uiso 1 1 calc GR . . . .
H40C H 0.295554 0.452751 0.602242 0.040 Uiso 1 1 calc GR . . . .
C41 C 0.5053(4) 0.1017(4) 0.5303(3) 0.0389(10) Uani 0.5 1 d . . P A -1
H41A H 0.494303 0.160876 0.481257 0.047 Uiso 0.5 1 calc R . P A -1
H41B H 0.470266 0.123535 0.587294 0.047 Uiso 0.5 1 calc R . P A -1
C42 C 0.6118(5) 0.0169(5) 0.5230(4) 0.0478(12) Uani 0.5 1 d . . P A -1
H42A H 0.643394 -0.012994 0.575354 0.057 Uiso 0.5 1 calc R . P A -1
H42B H 0.667380 0.024269 0.469537 0.057 Uiso 0.5 1 calc R . P A -1
C43 C 0.5103(8) -0.0148(8) 0.5180(4) 0.0448(17) Uani 0.5 1 d . . P A -1
H43 H 0.504009 -0.023550 0.460029 0.054 Uiso 0.5 1 calc R . P A -1
C44 C 0.4544(4) -0.0813(4) 0.5924(3) 0.0296(9) Uani 0.5 1 d D . P A -1
C45 C 0.1595(2) 0.5719(2) 0.8154(2) 0.0433(6) Uani 1 1 d . . . . .
H45A H 0.214543 0.525898 0.775355 0.052 Uiso 1 1 calc R . . . .
H45B H 0.150608 0.537956 0.876311 0.052 Uiso 1 1 calc R . . . .
C46 C 0.0574(2) 0.6473(2) 0.7840(2) 0.0441(6) Uani 1 1 d . . . . .
H46A H -0.013460 0.658751 0.825828 0.053 Uiso 1 1 calc R . . . .
H46B H 0.050440 0.646699 0.724927 0.053 Uiso 1 1 calc R . . . .
C47 C 0.14748(18) 0.69639(18) 0.79509(15) 0.0313(4) Uani 1 1 d . . . . .
H47 H 0.129342 0.735470 0.845481 0.038 Uiso 1 1 calc R . . . .
C48 C 0.22084(19) 0.74012(19) 0.71627(15) 0.0358(5) Uani 1 1 d . . . . .
C49 C 0.6995(2) 0.2361(3) 0.57350(19) 0.0484(6) Uani 1 1 d . . . . .
H49 H 0.645532 0.208239 0.560810 0.058 Uiso 1 1 calc R . . . .
C50 C 0.7101(3) 0.2276(3) 0.65776(18) 0.0558(7) Uani 1 1 d . . . . .
H50 H 0.663966 0.192961 0.703166 0.067 Uiso 1 1 calc R . . . .
C51 C 0.7890(3) 0.2702(2) 0.67498(17) 0.0485(6) Uani 1 1 d . . . . .
H51 H 0.796431 0.265133 0.732358 0.058 Uiso 1 1 calc R . . . .
C52 C 0.8566(3) 0.3200(2) 0.60845(18) 0.0486(7) Uani 1 1 d . . . . .
H52 H 0.910763 0.348777 0.619903 0.058 Uiso 1 1 calc R . . . .
C53 C 0.8444(2) 0.3275(2) 0.52511(17) 0.0431(6) Uani 1 1 d . . . . .
H53 H 0.889803 0.362287 0.479169 0.052 Uiso 1 1 calc R . . . .

loop_
_atom_site_aniso_label
_atom_site_aniso_U_11
_atom_site_aniso_U_22
_atom_site_aniso_U_33
_atom_site_aniso_U_23
_atom_site_aniso_U_13
_atom_site_aniso_U_12
O1 0.0184(6) 0.0242(7) 0.0348(7) -0.0128(6) -0.0097(5) -0.0028(5)
O2 0.0168(6) 0.0260(7) 0.0503(9) -0.0190(6) -0.0075(6) 0.0002(5)
O3 0.0193(6) 0.0191(6) 0.0325(7) -0.0074(5) 0.0038(5) -0.0054(5)
O4 0.0171(6) 0.0207(6) 0.0281(7) 0.0019(5) -0.0012(5) -0.0074(5)
O5 0.0207(6) 0.0286(7) 0.0233(7) 0.0027(5) -0.0019(5) -0.0070(5)
O6 0.0304(7) 0.0284(7) 0.0367(8) 0.0126(6) -0.0200(6) -0.0138(6)
O7 0.0268(7) 0.0221(7) 0.0215(6) 0.0033(5) -0.0080(5) -0.0092(5)
O8 0.0261(7) 0.0197(6) 0.0272(7) -0.0016(5) -0.0126(5) -0.0094(5)
O9 0.0542(11) 0.0558(11) 0.0303(8) -0.0134(8) -0.0158(8) 0.0209(9)
O10 0.0378(9) 0.0329(9) 0.0715(13) -0.0078(9) 0.0194(9) -0.0093(7)
O11 0.0298(17) 0.034(2) 0.035(2) -0.0132(17) -0.0064(16) -0.0083(19)
O12 0.0385(17) 0.0454(19) 0.0360(17) -0.0159(15) -0.0049(14) -0.0141(15)
O13 0.0258(18) 0.030(3) 0.060(3) -0.020(2) -0.009(2) -0.005(2)
N1 0.0362(10) 0.0421(11) 0.0269(9) -0.0057(8) -0.0106(8) -0.0052(8)
C1 0.0209(9) 0.0173(8) 0.0235(9) -0.0036(7) -0.0043(7) -0.0056(7)
C2 0.0153(8) 0.0164(8) 0.0237(9) -0.0030(7) -0.0017(7) -0.0031(6)
C3 0.0150(8) 0.0169(8) 0.0183(8) 0.0005(6) -0.0029(6) -0.0067(6)
C4 0.0180(8) 0.0152(8) 0.0161(8) -0.0012(6) -0.0024(6) -0.0060(6)
C5 0.0164(8) 0.0154(8) 0.0159(8) 0.0009(6) -0.0015(6) -0.0047(6)
C6 0.0175(8) 0.0198(8) 0.0191(8) -0.0012(7) -0.0049(6) -0.0074(7)
C7 0.0142(8) 0.0172(8) 0.0199(8) -0.0026(6) -0.0040(6) -0.0045(6)
C8 0.0129(7) 0.0179(8) 0.0174(8) -0.0039(6) -0.0024(6) -0.0028(6)
C9 0.0161(8) 0.0188(8) 0.0170(8) -0.0048(6) -0.0055(6) -0.0016(6)
C10 0.0149(8) 0.0168(8) 0.0194(8) -0.0043(6) -0.0040(6) -0.0027(6)
C11 0.0185(8) 0.0184(8) 0.0179(8) 0.0002(6) -0.0037(6) -0.0047(7)
C12 0.0174(8) 0.0221(9) 0.0182(8) -0.0039(7) -0.0051(6) -0.0053(7)
C13 0.0157(8) 0.0172(8) 0.0223(9) -0.0042(7) -0.0047(6) -0.0047(6)
C14 0.0196(8) 0.0155(8) 0.0232(9) -0.0044(7) -0.0069(7) -0.0025(6)
C15 0.0213(8) 0.0144(8) 0.0226(9) -0.0038(6) -0.0078(7) -0.0064(6)
C16 0.0207(8) 0.0148(8) 0.0190(8) -0.0023(6) -0.0062(7) -0.0057(6)
C17 0.0206(8) 0.0140(8) 0.0206(8) -0.0024(6) -0.0064(7) -0.0059(6)
C18 0.0196(8) 0.0190(9) 0.0220(9) -0.0031(7) -0.0036(7) -0.0072(7)
C19 0.0263(9) 0.0216(9) 0.0224(9) 0.0019(7) -0.0066(7) -0.0098(7)
C20 0.0249(9) 0.0151(8) 0.0255(9) 0.0015(7) -0.0114(7) -0.0070(7)
C21 0.0160(8) 0.0181(8) 0.0202(8) -0.0031(6) -0.0048(6) -0.0062(6)
C22 0.0149(8) 0.0193(8) 0.0169(8) -0.0024(6) -0.0059(6) -0.0039(6)
C23 0.0160(8) 0.0201(8) 0.0168(8) 0.0002(6) -0.0045(6) -0.0070(6)
C24 0.0159(8) 0.0220(9) 0.0195(8) -0.0029(7) -0.0028(6) -0.0056(7)
C25 0.0173(8) 0.0167(8) 0.0209(8) -0.0047(6) -0.0043(7) -0.0040(6)
C26 0.0151(8) 0.0195(8) 0.0181(8) -0.0012(6) -0.0060(6) -0.0053(6)
C27 0.0150(8) 0.0200(9) 0.0177(8) -0.0028(6) -0.0037(6) -0.0038(6)
C28 0.0157(8) 0.0171(8) 0.0207(8) -0.0009(6) -0.0045(6) -0.0049(6)
C29 0.0187(8) 0.0248(9) 0.0202(9) -0.0008(7) -0.0061(7) -0.0071(7)
C30 0.0288(10) 0.0378(12) 0.0237(9) 0.0039(8) -0.0061(8) -0.0147(9)
C31 0.0181(8) 0.0216(9) 0.0183(8) -0.0013(7) -0.0025(6) -0.0037(7)
C32 0.0206(9) 0.0301(10) 0.0273(10) -0.0063(8) -0.0016(7) -0.0012(8)
C33 0.0219(9) 0.0214(9) 0.0269(9) -0.0083(7) -0.0071(7) -0.0037(7)
C34 0.0247(10) 0.0393(12) 0.0323(11) -0.0159(9) -0.0052(8) -0.0007(8)
C35 0.0239(9) 0.0215(9) 0.0220(9) -0.0051(7) -0.0064(7) -0.0067(7)
C36 0.0341(11) 0.0330(11) 0.0271(10) -0.0038(8) -0.0145(8) -0.0080(9)
C37 0.0245(10) 0.0269(10) 0.0444(12) -0.0170(9) -0.0113(9) -0.0022(8)
C38 0.0247(9) 0.0226(9) 0.0266(9) -0.0056(7) 0.0038(8) -0.0066(7)
C39 0.0308(11) 0.0426(13) 0.0279(10) 0.0109(9) -0.0092(8) -0.0154(9)
C40 0.0348(10) 0.0280(10) 0.0220(9) -0.0008(7) -0.0114(8) -0.0132(8)
C41 0.050(3) 0.038(3) 0.032(2) -0.0055(19) -0.003(2) -0.021(2)
C42 0.044(3) 0.048(3) 0.051(3) -0.013(2) 0.009(2) -0.023(2)
C43 0.050(4) 0.055(5) 0.042(5) -0.026(4) -0.003(3) -0.022(4)
C44 0.028(2) 0.028(2) 0.035(2) -0.0135(17) -0.0055(17) -0.0040(16)
C45 0.0383(13) 0.0270(12) 0.0638(16) -0.0100(11) -0.0108(11) -0.0038(9)
C46 0.0381(13) 0.0342(12) 0.0648(17) -0.0179(11) -0.0191(12) -0.0014(10)
C47 0.0316(11) 0.0266(10) 0.0356(11) -0.0086(8) -0.0078(9) -0.0036(8)
C48 0.0308(11) 0.0303(11) 0.0367(12) -0.0063(9) -0.0083(9) 0.0093(9)
C49 0.0336(12) 0.0642(18) 0.0552(16) -0.0143(13) -0.0095(11) -0.0198(12)
C50 0.0500(16) 0.069(2) 0.0361(13) 0.0014(13) 0.0089(12) -0.0166(14)
C51 0.0675(18) 0.0480(15) 0.0314(12) -0.0118(11) -0.0192(12) -0.0046(13)
C52 0.0708(18) 0.0381(13) 0.0518(15) -0.0045(11) -0.0300(14) -0.0233(13)
C53 0.0502(14) 0.0391(13) 0.0420(13) 0.0074(10) -0.0126(11) -0.0210(11)

loop_
_atom_type_symbol
_atom_type_description
_atom_type_scat_dispersion_real
_atom_type_scat_dispersion_imag
_atom_type_scat_source
C C 0.0181 0.0091 'International Tables Vol C Tables 4.2.6.8 and 6.1.1.4'
H H 0.0000 0.0000 'International Tables Vol C Tables 4.2.6.8 and 6.1.1.4'
N N 0.0311 0.0180 'International Tables Vol C Tables 4.2.6.8 and 6.1.1.4'
O O 0.0492 0.0322 'International Tables Vol C Tables 4.2.6.8 and 6.1.1.4'

loop_
_exptl_crystal_face_index_h
_exptl_crystal_face_index_k
_exptl_crystal_face_index_l
_exptl_crystal_face_perp_dist
-1 7 6 0.0096
1 -7 -6 0.0301
-8 -4 -1 0.0537
8 3 1 0.0653
-1 -5 6 0.0639
-7 -6 -4 0.0508
1 5 -6 0.0353
6 3 9 0.0500

loop_
_geom_angle_atom_site_label_1
_geom_angle_atom_site_label_2
_geom_angle_atom_site_label_3
_geom_angle
_geom_angle_site_symmetry_1
_geom_angle_site_symmetry_3
_geom_angle_publ_flag
C6 O1 H1 109.5 . . ?
C2 O2 H2 109.5 . . ?
C25 O3 H3 109.5 . . ?
C23 O4 H4 109.5 . . ?
C18 O5 H5 109.5 . . ?
C20 O6 H6 109.5 . . ?
C11 O7 H7 109.5 . . ?
C13 O8 H8 109.5 . . ?
C44 O12 H12 109.5 . . ?
H13A O13 H13B 109.6 . . ?
C49 N1 H1A 117.6 . . ?
C53 N1 H1A 120.5 . . ?
C53 N1 C49 121.9(2) . . ?
C2 C1 C37 120.04(16) . . ?
C6 C1 C2 117.75(17) . . ?
C6 C1 C37 122.20(16) . . ?
O2 C2 C1 115.33(16) . . ?
O2 C2 C3 122.51(16) . . ?
C3 C2 C1 122.14(16) . . ?
C2 C3 C28 121.50(15) . . ?
C4 C3 C2 117.31(15) . . ?
C4 C3 C28 121.16(16) . . ?
C3 C4 H4A 118.4 . . ?
C3 C4 C5 123.18(16) . . ?
C5 C4 H4A 118.4 . . ?
C4 C5 C6 117.62(16) . . ?
C4 C5 C7 120.98(16) . . ?
C6 C5 C7 121.40(15) . . ?
O1 C6 C1 121.42(16) . . ?
O1 C6 C5 116.63(16) . . ?
C5 C6 C1 121.94(16) . . ?
C5 C7 H7A 106.7 . . ?
C5 C7 C31 112.56(14) . . ?
C8 C7 C5 109.77(13) . . ?
C8 C7 H7A 106.7 . . ?
C8 C7 C31 113.99(14) . . ?
C31 C7 H7A 106.7 . . ?
C9 C8 C7 121.53(15) . . ?
C9 C8 C13 117.40(16) . . ?
C13 C8 C7 121.05(15) . . ?
C8 C9 H9 118.4 . . ?
C10 C9 C8 123.15(16) . . ?
C10 C9 H9 118.4 . . ?
C9 C10 C11 116.78(16) . . ?
C9 C10 C14 122.66(15) . . ?
C11 C10 C14 120.56(15) . . ?
O7 C11 C10 118.98(16) . . ?
O7 C11 C12 118.11(16) . . ?
C12 C11 C10 122.91(16) . . ?
C11 C12 C13 117.59(16) . . ?
C11 C12 C40 121.22(16) . . ?
C13 C12 C40 121.19(16) . . ?
O8 C13 C8 121.98(16) . . ?
O8 C13 C12 115.88(15) . . ?
C12 C13 C8 122.14(16) . . ?
C10 C14 H14 106.3 . . ?
C15 C14 C10 111.48(14) . . ?
C15 C14 H14 106.3 . . ?
C15 C14 C33 112.01(14) . . ?
C33 C14 C10 113.96(15) . . ?
C33 C14 H14 106.3 . . ?
C16 C15 C14 121.26(16) . . ?
C16 C15 C20 117.39(16) . . ?
C20 C15 C14 121.33(16) . . ?
C15 C16 H16 118.3 . . ?
C17 C16 C15 123.42(17) . . ?
C17 C16 H16 118.3 . . ?
C16 C17 C18 117.18(16) . . ?
C16 C17 C21 121.31(16) . . ?
C18 C17 C21 121.48(16) . . ?
O5 C18 C17 122.53(16) . . ?
O5 C18 C19 115.68(16) . . ?
C19 C18 C17 121.77(17) . . ?
C18 C19 C39 120.58(18) . . ?
C20 C19 C18 118.51(17) . . ?
C20 C19 C39 120.88(17) . . ?
O6 C20 C15 121.61(17) . . ?
O6 C20 C19 116.70(16) . . ?
C19 C20 C15 121.68(16) . . ?
C17 C21 H21 106.5 . . ?
C17 C21 C35 113.90(15) . . ?
C22 C21 C17 111.09(14) . . ?
C22 C21 H21 106.5 . . ?
C22 C21 C35 111.72(14) . . ?
C35 C21 H21 106.5 . . ?
C23 C22 C21 121.15(15) . . ?
C27 C22 C21 121.49(16) . . ?
C27 C22 C23 117.36(16) . . ?
O4 C23 C22 117.63(16) . . ?
O4 C23 C24 120.06(16) . . ?
C24 C23 C22 122.29(16) . . ?
C23 C24 C25 117.72(16) . . ?
C23 C24 C38 120.97(16) . . ?
C25 C24 C38 121.31(17) . . ?
O3 C25 C24 121.61(16) . . ?
O3 C25 C26 116.26(15) . . ?
C24 C25 C26 122.14(17) . . ?
C25 C26 C28 121.20(16) . . ?
C27 C26 C25 117.25(16) . . ?
C27 C26 C28 121.53(16) . . ?
C22 C27 H27 118.5 . . ?
C26 C27 C22 123.09(16) . . ?
C26 C27 H27 118.5 . . ?
C3 C28 H28 106.5 . . ?
C3 C28 C29 112.82(14) . . ?
C26 C28 C3 112.01(14) . . ?
C26 C28 H28 106.5 . . ?
C26 C28 C29 111.89(15) . . ?
C29 C28 H28 106.5 . . ?
C28 C29 H29A 109.0 . . ?
C28 C29 H29B 109.0 . . ?
H29A C29 H29B 107.8 . . ?
C30 C29 C28 112.98(16) . . ?
C30 C29 H29A 109.0 . . ?
C30 C29 H29B 109.0 . . ?
C29 C30 H30A 109.5 . . ?
C29 C30 H30B 109.5 . . ?
C29 C30 H30C 109.5 . . ?
H30A C30 H30B 109.5 . . ?
H30A C30 H30C 109.5 . . ?
H30B C30 H30C 109.5 . . ?
C7 C31 H31A 109.0 . . ?
C7 C31 H31B 109.0 . . ?
H31A C31 H31B 107.8 . . ?
C32 C31 C7 113.04(15) . . ?
C32 C31 H31A 109.0 . . ?
C32 C31 H31B 109.0 . . ?
C31 C32 H32A 109.5 . . ?
C31 C32 H32B 109.5 . . ?
C31 C32 H32C 109.5 . . ?
H32A C32 H32B 109.5 . . ?
H32A C32 H32C 109.5 . . ?
H32B C32 H32C 109.5 . . ?
C14 C33 H33A 108.9 . . ?
C14 C33 H33B 108.9 . . ?
H33A C33 H33B 107.8 . . ?
C34 C33 C14 113.20(15) . . ?
C34 C33 H33A 108.9 . . ?
C34 C33 H33B 108.9 . . ?
C33 C34 H34A 109.5 . . ?
C33 C34 H34B 109.5 . . ?
C33 C34 H34C 109.5 . . ?
H34A C34 H34B 109.5 . . ?
H34A C34 H34C 109.5 . . ?
H34B C34 H34C 109.5 . . ?
C21 C35 H35A 109.4 . . ?
C21 C35 H35B 109.4 . . ?
H35A C35 H35B 108.0 . . ?
C36 C35 C21 111.03(16) . . ?
C36 C35 H35A 109.4 . . ?
C36 C35 H35B 109.4 . . ?
C35 C36 H36A 109.5 . . ?
C35 C36 H36B 109.5 . . ?
C35 C36 H36C 109.5 . . ?
H36A C36 H36B 109.5 . . ?
H36A C36 H36C 109.5 . . ?
H36B C36 H36C 109.5 . . ?
C1 C37 H37A 109.5 . . ?
C1 C37 H37B 109.5 . . ?
C1 C37 H37C 109.5 . . ?
H37A C37 H37B 109.5 . . ?
H37A C37 H37C 109.5 . . ?
H37B C37 H37C 109.5 . . ?
C24 C38 H38A 109.5 . . ?
C24 C38 H38B 109.5 . . ?
C24 C38 H38C 109.5 . . ?
H38A C38 H38B 109.5 . . ?
H38A C38 H38C 109.5 . . ?
H38B C38 H38C 109.5 . . ?
C19 C39 H39A 109.5 . . ?
C19 C39 H39B 109.5 . . ?
C19 C39 H39C 109.5 . . ?
H39A C39 H39B 109.5 . . ?
H39A C39 H39C 109.5 . . ?
H39B C39 H39C 109.5 . . ?
C12 C40 H40A 109.5 . . ?
C12 C40 H40B 109.5 . . ?
C12 C40 H40C 109.5 . . ?
H40A C40 H40B 109.5 . . ?
H40A C40 H40C 109.5 . . ?
H40B C40 H40C 109.5 . . ?
H41A C41 H41B 115.0 . . ?
C42 C41 H41A 117.8 . . ?
C42 C41 H41B 117.8 . . ?
C42 C41 C43 59.3(4) . . ?
C43 C41 H41A 117.8 . . ?
C43 C41 H41B 117.8 . . ?
C41 C42 H42A 117.5 . . ?
C41 C42 H42B 117.5 . . ?
C41 C42 C43 62.4(5) . . ?
H42A C42 H42B 114.6 . . ?
C43 C42 H42A 117.5 . . ?
C43 C42 H42B 117.5 . . ?
C41 C43 H43 116.3 . . ?
C42 C43 C41 58.3(4) . . ?
C42 C43 H43 116.3 . . ?
C44 C43 C41 116.1(6) . . ?
C44 C43 C42 120.8(4) . . ?
C44 C43 H43 116.3 . . ?
O11 C44 O12 121.6(4) . . ?
O11 C44 C43 123.8(5) . . ?
O12 C44 C43 114.6(4) . . ?
H45A C45 H45B 114.9 . . ?
C46 C45 H45A 117.8 . . ?
C46 C45 H45B 117.8 . . ?
C46 C45 C47 60.03(16) . . ?
C47 C45 H45A 117.8 . . ?
C47 C45 H45B 117.8 . . ?
C45 C46 H46A 117.7 . . ?
C45 C46 H46B 117.7 . . ?
C45 C46 C47 60.84(16) . . ?
H46A C46 H46B 114.8 . . ?
C47 C46 H46A 117.7 . . ?
C47 C46 H46B 117.7 . . ?
C45 C47 H47 116.2 . . ?
C46 C47 C45 59.12(15) . . ?
C46 C47 H47 116.2 . . ?
C48 C47 C45 118.2(2) . . ?
C48 C47 C46 118.8(2) . . ?
C48 C47 H47 116.2 . . ?
O9 C48 C47 116.8(2) . . ?
O10 C48 O9 124.9(2) . . ?
O10 C48 C47 118.2(2) . . ?
N1 C49 H49 120.4 . . ?
N1 C49 C50 119.2(2) . . ?
C50 C49 H49 120.4 . . ?
C49 C50 H50 120.3 . . ?
C49 C50 C51 119.4(3) . . ?
C51 C50 H50 120.3 . . ?
C50 C51 H51 120.0 . . ?
C52 C51 C50 120.0(2) . . ?
C52 C51 H51 120.0 . . ?
C51 C52 H52 120.3 . . ?
C53 C52 C51 119.4(2) . . ?
C53 C52 H52 120.3 . . ?
N1 C53 C52 120.0(2) . . ?
N1 C53 H53 120.0 . . ?
C52 C53 H53 120.0 . . ?

loop_
_geom_bond_atom_site_label_1
_geom_bond_atom_site_label_2
_geom_bond_distance
_geom_bond_site_symmetry_2
_geom_bond_publ_flag
O1 H1 0.8200 . ?
O1 C6 1.380(2) . ?
O2 H2 0.8200 . ?
O2 C2 1.370(2) . ?
O3 H3 0.8200 . ?
O3 C25 1.370(2) . ?
O4 H4 0.8200 . ?
O4 C23 1.387(2) . ?
O5 H5 0.8200 . ?
O5 C18 1.383(2) . ?
O6 H6 0.8200 . ?
O6 C20 1.376(2) . ?
O7 H7 0.8200 . ?
O7 C11 1.389(2) . ?
O8 H8 0.8200 . ?
O8 C13 1.389(2) . ?
O9 C48 1.274(3) . ?
O10 C48 1.235(3) . ?
O11 C44 1.247(7) . ?
O12 H12 0.8200 . ?
O12 C44 1.312(5) . ?
O13 H13A 0.8494 . ?
O13 H13B 0.8503 . ?
N1 H1A 0.8710 . ?
N1 C49 1.341(3) . ?
N1 C53 1.326(3) . ?
C1 C2 1.406(3) . ?
C1 C6 1.401(3) . ?
C1 C37 1.504(3) . ?
C2 C3 1.396(3) . ?
C3 C4 1.391(2) . ?
C3 C28 1.534(2) . ?
C4 H4A 0.9300 . ?
C4 C5 1.393(2) . ?
C5 C6 1.396(3) . ?
C5 C7 1.529(2) . ?
C7 H7A 0.9800 . ?
C7 C8 1.528(2) . ?
C7 C31 1.534(2) . ?
C8 C9 1.395(3) . ?
C8 C13 1.399(2) . ?
C9 H9 0.9300 . ?
C9 C10 1.395(3) . ?
C10 C11 1.398(2) . ?
C10 C14 1.533(2) . ?
C11 C12 1.395(3) . ?
C12 C13 1.398(3) . ?
C12 C40 1.508(2) . ?
C14 H14 0.9800 . ?
C14 C15 1.530(2) . ?
C14 C33 1.532(3) . ?
C15 C16 1.394(2) . ?
C15 C20 1.399(3) . ?
C16 H16 0.9300 . ?
C16 C17 1.390(3) . ?
C17 C18 1.401(3) . ?
C17 C21 1.525(2) . ?
C18 C19 1.399(3) . ?
C19 C20 1.396(3) . ?
C19 C39 1.508(3) . ?
C21 H21 0.9800 . ?
C21 C22 1.519(2) . ?
C21 C35 1.537(2) . ?
C22 C23 1.398(2) . ?
C22 C27 1.395(2) . ?
C23 C24 1.392(3) . ?
C24 C25 1.399(2) . ?
C24 C38 1.504(3) . ?
C25 C26 1.405(2) . ?
C26 C27 1.386(3) . ?
C26 C28 1.528(2) . ?
C27 H27 0.9300 . ?
C28 H28 0.9800 . ?
C28 C29 1.535(3) . ?
C29 H29A 0.9700 . ?
C29 H29B 0.9700 . ?
C29 C30 1.520(3) . ?
C30 H30A 0.9600 . ?
C30 H30B 0.9600 . ?
C30 H30C 0.9600 . ?
C31 H31A 0.9700 . ?
C31 H31B 0.9700 . ?
C31 C32 1.527(2) . ?
C32 H32A 0.9600 . ?
C32 H32B 0.9600 . ?
C32 H32C 0.9600 . ?
C33 H33A 0.9700 . ?
C33 H33B 0.9700 . ?
C33 C34 1.524(3) . ?
C34 H34A 0.9600 . ?
C34 H34B 0.9600 . ?
C34 H34C 0.9600 . ?
C35 H35A 0.9700 . ?
C35 H35B 0.9700 . ?
C35 C36 1.532(3) . ?
C36 H36A 0.9600 . ?
C36 H36B 0.9600 . ?
C36 H36C 0.9600 . ?
C37 H37A 0.9600 . ?
C37 H37B 0.9600 . ?
C37 H37C 0.9600 . ?
C38 H38A 0.9600 . ?
C38 H38B 0.9600 . ?
C38 H38C 0.9600 . ?
C39 H39A 0.9600 . ?
C39 H39B 0.9600 . ?
C39 H39C 0.9600 . ?
C40 H40A 0.9600 . ?
C40 H40B 0.9600 . ?
C40 H40C 0.9600 . ?
C41 H41A 0.9700 . ?
C41 H41B 0.9700 . ?
C41 C42 1.454(8) . ?
C41 C43 1.514(11) . ?
C42 H42A 0.9700 . ?
C42 H42B 0.9700 . ?
C42 C43 1.470(10) . ?
C43 H43 0.9800 . ?
C43 C44 1.461(9) . ?
C45 H45A 0.9700 . ?
C45 H45B 0.9700 . ?
C45 C46 1.489(3) . ?
C45 C47 1.515(3) . ?
C46 H46A 0.9700 . ?
C46 H46B 0.9700 . ?
C46 C47 1.503(3) . ?
C47 H47 0.9800 . ?
C47 C48 1.477(3) . ?
C49 H49 0.9300 . ?
C49 C50 1.362(4) . ?
C50 H50 0.9300 . ?
C50 C51 1.364(4) . ?
C51 H51 0.9300 . ?
C51 C52 1.357(4) . ?
C52 H52 0.9300 . ?
C52 C53 1.356(4) . ?
C53 H53 0.9300 . ?

loop_
_exptl_oxdiff_crystal_face_indexfrac_h
_exptl_oxdiff_crystal_face_indexfrac_k
_exptl_oxdiff_crystal_face_indexfrac_l
_exptl_oxdiff_crystal_face_x
_exptl_oxdiff_crystal_face_y
_exptl_oxdiff_crystal_face_z
-0.9999 7.0002 6.0004 -0.5593 -0.7349 -0.5075
0.9999 -7.0002 -6.0004 0.5593 0.7349 0.5075
-8.0002 -4.0002 -1.0005 -0.3552 -0.3575 0.8838
8.0001 3.0002 1.0004 0.3434 0.4628 -0.8117
-1.0002 -5.0005 5.9991 -0.7009 0.5292 0.3578
-7.0002 -6.0002 -4.0005 -0.0325 -0.1004 0.9929
1.0002 5.0005 -5.9991 0.7009 -0.5292 -0.3578
6.0000 2.9998 8.9998 -0.5463 0.4026 -0.7667

loop_
_smtbx_masks_void_nr
_smtbx_masks_void_average_x
_smtbx_masks_void_average_y
_smtbx_masks_void_average_z
_smtbx_masks_void_volume
_smtbx_masks_void_count_electrons
_smtbx_masks_void_content
1 0.000 0.000 0.500 157.4 46.6 ?
